data_2213518
loop_
_publ_author_name
'\,Caylak, Nagihan'
'H\"okelek, Tuncer'
'Has\?irc\?i, Serdar'
'Erg\"un, Yavuz'

_publ_section_title
;
 <i>N</i>-(4-Methylbenzyl)-<i>N</i>-(6-methyl-2-pyridyl)benzenesulfonamide
;
_journal_coeditor_code RK2009
_journal_issue 5
_journal_name_full 'Acta Crystallographica Section E'
_journal_page_first o2261
_journal_page_last o2262
_journal_paper_doi 10.1107/S1600536807015395
_journal_volume 63
_journal_year 2007
_chemical_formula_iupac 'C20 H20 N2 O2 S'
_chemical_formula_moiety 'C20 H20 N2 O2 S'
_chemical_formula_sum 'C20 H20 N2 O2 S'
_chemical_formula_weight 352.45
_chemical_name_systematic
;
N-(4-Methylbenzyl)-N-(6-methyl-2-pyridyl)benzenesulfonamide
;
_space_group_IT_number 2
_symmetry_cell_setting triclinic
_symmetry_space_group_name_Hall '-P 1'
_symmetry_space_group_name_H-M 'P -1'
_atom_sites_solution_hydrogens geom
_atom_sites_solution_primary direct
_atom_sites_solution_secondary difmap
_audit_creation_method SHELXL97
_cell_angle_alpha 89.589(5)
_cell_angle_beta 82.226(6)
_cell_angle_gamma 81.737(8)
_cell_formula_units_Z 2
_cell_length_a 8.83860(10)
_cell_length_b 9.8790(2)
_cell_length_c 10.5647(2)
_cell_measurement_reflns_used 25
_cell_measurement_temperature 294(2)
_cell_measurement_theta_max 21.45
_cell_measurement_theta_min 3.56
_cell_volume 904.44(4)
_computing_cell_refinement 'CAD-4 EXPRESS'
_computing_data_collection 'CAD-4 EXPRESS (Enraf--Nonius, 1994)'
_computing_data_reduction 'XCAD4 (Harms & Wocadlo, 1995)'
_computing_molecular_graphics 'ORTEP-3 for Windows (Farrugia, 1997)'
_computing_publication_material 'WinGX (Farrugia, 1999)'
_computing_structure_refinement 'SHELXL97 (Sheldrick, 1997)'
_computing_structure_solution 'SHELXS97 (Sheldrick, 1997)'
_diffrn_ambient_temperature 294(2)
_diffrn_measured_fraction_theta_full 0.999
_diffrn_measured_fraction_theta_max 0.999
_diffrn_measurement_device_type 'Enraf--Nonius TurboCAD4'
_diffrn_measurement_method 'Nonprofiled \w'
_diffrn_radiation_monochromator graphite
_diffrn_radiation_source 'fine-focus sealed tube'
_diffrn_radiation_type MoK\a
_diffrn_radiation_wavelength 0.71073
_diffrn_reflns_av_R_equivalents 0.0212
_diffrn_reflns_av_sigmaI/netI 0.0240
_diffrn_reflns_limit_h_max 10
_diffrn_reflns_limit_h_min -11
_diffrn_reflns_limit_k_max 12
_diffrn_reflns_limit_k_min -12
_diffrn_reflns_limit_l_max 0
_diffrn_reflns_limit_l_min -13
_diffrn_reflns_number 3853
_diffrn_reflns_theta_full 26.29
_diffrn_reflns_theta_max 26.29
_diffrn_reflns_theta_min 2.35
_diffrn_standards_decay_% 1
_diffrn_standards_interval_time 120
_diffrn_standards_number 3
_exptl_absorpt_coefficient_mu 0.194
_exptl_absorpt_correction_T_max 0.971
_exptl_absorpt_correction_T_min 0.946
_exptl_absorpt_correction_type psi-scan
_exptl_absorpt_process_details '(North <i>et al.</i>,  1968)'
_exptl_crystal_colour orange
_exptl_crystal_density_diffrn 1.294
_exptl_crystal_density_method 'not measured'
_exptl_crystal_description prism
_exptl_crystal_F_000 372
_exptl_crystal_size_max 0.35
_exptl_crystal_size_mid 0.25
_exptl_crystal_size_min 0.15
_refine_diff_density_max 0.553
_refine_diff_density_min -0.924
_refine_ls_extinction_coef 0.135(11)
_refine_ls_extinction_expression Fc^*^=kFc[1+0.001xFc^2^\l^3^/sin(2\q)]^-1/4^
_refine_ls_extinction_method SHELXL97
_refine_ls_goodness_of_fit_ref 1.177
_refine_ls_hydrogen_treatment constr
_refine_ls_matrix_type full
_refine_ls_number_parameters 229
_refine_ls_number_reflns 3646
_refine_ls_number_restraints 0
_refine_ls_restrained_S_all 1.177
_refine_ls_R_factor_all 0.0831
_refine_ls_R_factor_gt 0.0648
_refine_ls_shift/su_max 0.000
_refine_ls_shift/su_mean 0.000
_refine_ls_structure_factor_coef Fsqd
_refine_ls_weighting_details 'calc w=1/[\s^2^(Fo^2^)+(0.0977P)^2^+0.0839P] where P=(Fo^2^+2Fc^2^)/3'
_refine_ls_weighting_scheme calc
_refine_ls_wR_factor_gt 0.1507
_refine_ls_wR_factor_ref 0.1631
_reflns_number_gt 2890
_reflns_number_total 3646
_reflns_threshold_expression I>2\s(I)
_cod_data_source_file rk2009.cif
_cod_data_source_block I
_cod_database_code 2213518
_cod_database_fobs_code 2213518

loop_
_symmetry_equiv_pos_as_xyz
'x, y, z'
'-x, -y, -z'

loop_
_atom_site_type_symbol
_atom_site_label
_atom_site_fract_x
_atom_site_fract_y
_atom_site_fract_z
_atom_site_U_iso_or_equiv
_atom_site_adp_type
_atom_site_calc_flag
_atom_site_refinement_flags
_atom_site_occupancy
S S1 0.21450(6) 0.54171(5) 0.15718(5) 0.0510(2) Uani d . 1
O O1 0.35001(18) 0.50195(17) 0.21552(17) 0.0676(5) Uani d . 1
O O2 0.16276(19) 0.44770(15) 0.07632(17) 0.0652(5) Uani d . 1
N N1 0.24365(18) 0.67589(16) 0.06946(15) 0.0459(4) Uani d . 1
N N2 0.27653(17) 0.89392(16) 0.13913(15) 0.0450(4) Uani d . 1
C C1 0.1168(2) 0.7353(2) -0.0006(2) 0.0488(5) Uani d . 1
H H1A 0.0571 0.8130 0.0474 0.059 Uiso calc R 1
H H1B 0.0489 0.6678 -0.0082 0.059 Uiso calc R 1
C C2 0.1766(2) 0.7812(2) -0.1322(2) 0.0469(5) Uani d . 1
C C3 0.1045(3) 0.8990(2) -0.1823(2) 0.0624(6) Uani d . 1
H H3 0.0229 0.9520 -0.1324 0.075 Uiso calc R 1
C C4 0.1509(4) 0.9393(3) -0.3042(3) 0.0795(8) Uani d . 1
H H4 0.1003 1.0190 -0.3356 0.095 Uiso calc R 1
C C5 0.2709(4) 0.8635(3) -0.3807(3) 0.0782(8) Uani d . 1
C C6 0.3452(3) 0.7466(3) -0.3311(2) 0.0710(7) Uani d . 1
H H6 0.4278 0.6947 -0.3809 0.085 Uiso calc R 1
C C7 0.2982(3) 0.7053(2) -0.2071(2) 0.0574(5) Uani d . 1
H H7 0.3493 0.6261 -0.1752 0.069 Uiso calc R 1
C C8 0.0608(2) 0.5953(2) 0.2791(2) 0.0508(5) Uani d . 1
C C9 -0.0883(3) 0.5814(3) 0.2613(2) 0.0634(6) Uani d . 1
H H9 -0.1084 0.5452 0.1854 0.076 Uiso calc R 1
C C10 -0.2071(3) 0.6223(3) 0.3587(3) 0.0759(7) Uani d . 1
H H10 -0.3082 0.6143 0.3482 0.091 Uiso calc R 1
C C11 -0.1760(3) 0.6746(3) 0.4708(3) 0.0781(8) Uani d . 1
H H11 -0.2563 0.7008 0.5362 0.094 Uiso calc R 1
C C12 -0.0280(4) 0.6888(3) 0.4875(3) 0.0775(8) Uani d . 1
H H12 -0.0085 0.7253 0.5636 0.093 Uiso calc R 1
C C13 0.0916(3) 0.6492(3) 0.3919(2) 0.0646(6) Uani d . 1
H H13 0.1922 0.6585 0.4029 0.077 Uiso calc R 1
C C14 0.3430(2) 0.7683(2) 0.10475(17) 0.0434(4) Uani d . 1
C C15 0.4999(2) 0.7256(2) 0.0946(2) 0.0584(6) Uani d . 1
H H15 0.5422 0.6368 0.0688 0.070 Uiso calc R 1
C C16 0.5914(3) 0.8192(3) 0.1241(2) 0.0651(6) Uani d . 1
H H16 0.6975 0.7940 0.1199 0.078 Uiso calc R 1
C C17 0.5250(2) 0.9498(3) 0.1597(2) 0.0588(6) Uani d . 1
H H17 0.5858 1.0140 0.1794 0.071 Uiso calc R 1
C C18 0.3673(2) 0.9851(2) 0.16618(19) 0.0510(5) Uani d . 1
C C19 0.2899(3) 1.1260(3) 0.2034(3) 0.0729(7) Uani d . 1
H H19A 0.2455 1.1683 0.1323 0.109 Uiso calc R 1
H H19B 0.3643 1.1790 0.2280 0.109 Uiso calc R 1
H H19C 0.2101 1.1214 0.2740 0.109 Uiso calc R 1
C C20 0.3226(5) 0.9067(5) -0.5155(3) 0.1209(15) Uani d . 1
H H20A 0.2415 0.9025 -0.5668 0.181 Uiso calc R 1
H H20B 0.4130 0.8462 -0.5512 0.181 Uiso calc R 1
H H20C 0.3459 0.9985 -0.5142 0.181 Uiso calc R 1

loop_
_atom_site_aniso_label
_atom_site_aniso_U_11
_atom_site_aniso_U_22
_atom_site_aniso_U_33
_atom_site_aniso_U_12
_atom_site_aniso_U_13
_atom_site_aniso_U_23
S1 0.0534(3) 0.0384(3) 0.0587(4) -0.0030(2) -0.0021(2) -0.0008(2)
O1 0.0601(9) 0.0576(9) 0.0817(11) 0.0034(7) -0.0110(8) 0.0149(8)
O2 0.0733(10) 0.0428(8) 0.0769(11) -0.0093(7) 0.0013(8) -0.0153(7)
N1 0.0457(9) 0.0440(9) 0.0485(9) -0.0081(7) -0.0065(7) 0.0013(7)
N2 0.0449(8) 0.0473(9) 0.0425(8) -0.0089(7) -0.0025(7) -0.0012(7)
C1 0.0427(10) 0.0469(11) 0.0573(12) -0.0066(8) -0.0078(8) -0.0033(9)
C2 0.0459(10) 0.0437(10) 0.0549(11) -0.0124(8) -0.0147(8) -0.0006(9)
C3 0.0621(13) 0.0532(13) 0.0765(16) -0.0068(10) -0.0273(12) 0.0026(11)
C4 0.096(2) 0.0710(17) 0.0856(19) -0.0278(15) -0.0456(17) 0.0280(15)
C5 0.097(2) 0.095(2) 0.0597(15) -0.0542(17) -0.0293(15) 0.0198(14)
C6 0.0711(15) 0.0889(19) 0.0571(14) -0.0311(14) -0.0022(12) -0.0021(13)
C7 0.0578(12) 0.0568(13) 0.0579(13) -0.0100(10) -0.0073(10) 0.0011(10)
C8 0.0599(12) 0.0415(10) 0.0500(11) -0.0091(9) -0.0025(9) 0.0041(8)
C9 0.0604(13) 0.0733(15) 0.0556(13) -0.0109(11) -0.0028(10) -0.0040(11)
C10 0.0607(14) 0.091(2) 0.0727(17) -0.0091(13) 0.0010(12) -0.0019(14)
C11 0.0821(18) 0.0773(18) 0.0663(16) -0.0060(14) 0.0157(13) -0.0088(13)
C12 0.096(2) 0.0754(17) 0.0608(15) -0.0203(14) 0.0002(14) -0.0142(13)
C13 0.0729(15) 0.0653(14) 0.0575(13) -0.0188(12) -0.0061(11) -0.0042(11)
C14 0.0431(10) 0.0483(11) 0.0385(9) -0.0074(8) -0.0040(7) 0.0015(8)
C15 0.0450(11) 0.0610(13) 0.0660(14) -0.0018(9) -0.0025(9) -0.0010(11)
C16 0.0417(11) 0.0850(17) 0.0697(15) -0.0106(11) -0.0108(10) 0.0103(13)
C17 0.0566(12) 0.0755(16) 0.0512(12) -0.0279(11) -0.0127(10) 0.0034(11)
C18 0.0600(12) 0.0555(12) 0.0396(10) -0.0185(9) -0.0031(9) -0.0005(8)
C19 0.0805(17) 0.0571(14) 0.0821(17) -0.0204(12) -0.0027(14) -0.0107(12)
C20 0.162(3) 0.153(4) 0.072(2) -0.094(3) -0.031(2) 0.039(2)

loop_
_atom_type_symbol
_atom_type_description
_atom_type_scat_dispersion_real
_atom_type_scat_dispersion_imag
_atom_type_scat_source
C C 0.0033 0.0016 'International Tables Vol C Tables 4.2.6.8 and 6.1.1.4'
H H 0.0000 0.0000 'International Tables Vol C Tables 4.2.6.8 and 6.1.1.4'
N N 0.0061 0.0033 'International Tables Vol C Tables 4.2.6.8 and 6.1.1.4'
O O 0.0106 0.0060 'International Tables Vol C Tables 4.2.6.8 and 6.1.1.4'
S S 0.1246 0.1234 'International Tables Vol C Tables 4.2.6.8 and 6.1.1.4'

loop_
_geom_angle_atom_site_label_1
_geom_angle_atom_site_label_2
_geom_angle_atom_site_label_3
_geom_angle
O1 S1 O2 120.14(11)
O1 S1 N1 107.14(9)
O2 S1 N1 106.16(9)
O1 S1 C8 108.06(11)
O2 S1 C8 107.52(10)
N1 S1 C8 107.18(9)
C14 N1 C1 116.45(15)
C14 N1 S1 120.32(13)
C1 N1 S1 116.64(13)
C14 N2 C18 118.06(17)
N1 C1 C2 111.68(15)
N1 C1 H1A 109.3
C2 C1 H1A 109.3
N1 C1 H1B 109.3
C2 C1 H1B 109.3
H1A C1 H1B 107.9
C7 C2 C3 118.3(2)
C7 C2 C1 121.65(19)
C3 C2 C1 119.9(2)
C4 C3 C2 121.3(3)
C4 C3 H3 119.4
C2 C3 H3 119.4
C3 C4 C5 121.0(3)
C3 C4 H4 119.5
C5 C4 H4 119.5
C4 C5 C6 118.3(2)
C4 C5 C20 121.4(3)
C6 C5 C20 120.3(3)
C5 C6 C7 120.9(3)
C5 C6 H6 119.5
C7 C6 H6 119.5
C2 C7 C6 120.2(2)
C2 C7 H7 119.9
C6 C7 H7 119.9
C9 C8 C13 120.9(2)
C9 C8 S1 119.63(18)
C13 C8 S1 119.48(18)
C8 C9 C10 118.8(2)
C8 C9 H9 120.6
C10 C9 H9 120.6
C11 C10 C9 120.1(3)
C11 C10 H10 119.9
C9 C10 H10 119.9
C12 C11 C10 120.8(2)
C12 C11 H11 119.6
C10 C11 H11 119.6
C11 C12 C13 120.0(3)
C11 C12 H12 120.0
C13 C12 H12 120.0
C12 C13 C8 119.4(2)
C12 C13 H13 120.3
C8 C13 H13 120.3
N2 C14 C15 123.93(19)
N2 C14 N1 116.51(16)
C15 C14 N1 119.46(18)
C16 C15 C14 117.5(2)
C16 C15 H15 121.2
C14 C15 H15 121.2
C17 C16 C15 119.5(2)
C17 C16 H16 120.3
C15 C16 H16 120.3
C16 C17 C18 119.5(2)
C16 C17 H17 120.2
C18 C17 H17 120.2
N2 C18 C17 121.5(2)
N2 C18 C19 117.04(19)
C17 C18 C19 121.5(2)
C18 C19 H19A 109.5
C18 C19 H19B 109.5
H19A C19 H19B 109.5
C18 C19 H19C 109.5
H19A C19 H19C 109.5
H19B C19 H19C 109.5
C5 C20 H20A 109.5
C5 C20 H20B 109.5
H20A C20 H20B 109.5
C5 C20 H20C 109.5
H20A C20 H20C 109.5
H20B C20 H20C 109.5

loop_
_geom_bond_atom_site_label_1
_geom_bond_atom_site_label_2
_geom_bond_distance
S1 O1 1.4247(17)
S1 O2 1.4285(17)
S1 N1 1.6426(17)
S1 C8 1.765(2)
N1 C1 1.476(2)
N1 C14 1.438(2)
N2 C14 1.325(2)
N2 C18 1.346(3)
C1 C2 1.509(3)
C1 H1A 0.9700
C1 H1B 0.9700
C2 C7 1.375(3)
C2 C3 1.383(3)
C3 C4 1.372(4)
C3 H3 0.9300
C4 H4 0.9300
C5 C4 1.374(4)
C5 C6 1.381(4)
C5 C20 1.513(4)
C6 H6 0.9300
C7 C6 1.395(3)
C7 H7 0.9300
C8 C9 1.382(3)
C8 C13 1.384(3)
C9 C10 1.384(3)
C9 H9 0.9300
C10 H10 0.9300
C11 C12 1.370(4)
C11 C10 1.372(4)
C11 H11 0.9300
C12 H12 0.9300
C13 C12 1.374(4)
C13 H13 0.9300
C14 C15 1.380(3)
C15 C16 1.376(3)
C15 H15 0.9300
C16 H16 0.9300
C17 C16 1.372(4)
C17 H17 0.9300
C18 C17 1.380(3)
C18 C19 1.490(3)
C19 H19A 0.9600
C19 H19B 0.9600
C19 H19C 0.9600
C20 H20A 0.9600
C20 H20B 0.9600
C20 H20C 0.9600

loop_
_geom_hbond_atom_site_label_D
_geom_hbond_atom_site_label_H
_geom_hbond_atom_site_label_A
_geom_hbond_site_symmetry_A
_geom_hbond_distance_DH
_geom_hbond_distance_HA
_geom_hbond_distance_DA
_geom_hbond_angle_DHA
_geom_hbond_publ_flag
C1 H1B O2 2_565 0.97 2.51 3.443(2) 161 yes

loop_
_geom_torsion_atom_site_label_1
_geom_torsion_atom_site_label_2
_geom_torsion_atom_site_label_3
_geom_torsion_atom_site_label_4
_geom_torsion
O1 S1 N1 C14 -29.40(17)
O2 S1 N1 C14 -158.93(14)
C8 S1 N1 C14 86.38(16)
O1 S1 N1 C1 -179.94(14)
O2 S1 N1 C1 50.53(16)
C8 S1 N1 C1 -64.15(16)
O1 S1 C8 C9 -151.33(18)
O2 S1 C8 C9 -20.3(2)
N1 S1 C8 C9 93.50(19)
O1 S1 C8 C13 27.8(2)
O2 S1 C8 C13 158.89(18)
N1 S1 C8 C13 -87.33(19)
C1 N1 C14 N2 36.7(2)
S1 N1 C14 N2 -113.92(17)
C1 N1 C14 C15 -139.79(19)
S1 N1 C14 C15 69.6(2)
C14 N1 C1 C2 67.3(2)
S1 N1 C1 C2 -141.01(14)
C18 N2 C14 C15 -0.2(3)
C18 N2 C14 N1 -176.52(16)
C14 N2 C18 C17 -0.6(3)
C14 N2 C18 C19 179.5(2)
N1 C1 C2 C7 40.1(3)
N1 C1 C2 C3 -142.77(19)
N1 C14 C15 C16 177.25(19)
C7 C2 C3 C4 0.8(3)
C1 C2 C3 C4 -176.4(2)
C3 C2 C7 C6 -0.7(3)
C1 C2 C7 C6 176.4(2)
C2 C3 C4 C5 0.0(4)
C6 C5 C4 C3 -0.9(4)
C20 C5 C4 C3 179.7(3)
C4 C5 C6 C7 0.9(4)
C20 C5 C6 C7 -179.6(2)
C2 C7 C6 C5 -0.2(4)
C13 C8 C9 C10 0.0(4)
S1 C8 C9 C10 179.1(2)
C9 C8 C13 C12 0.2(4)
S1 C8 C13 C12 -178.9(2)
C8 C9 C10 C11 -0.5(4)
C12 C11 C10 C9 0.8(5)
C10 C11 C12 C13 -0.6(5)
C8 C13 C12 C11 0.1(4)
N2 C14 C15 C16 1.1(3)
C14 C15 C16 C17 -1.1(3)
C18 C17 C16 C15 0.4(3)
N2 C18 C17 C16 0.5(3)
C19 C18 C17 C16 -179.5(2)

loop_
_cod_related_entry_id
_cod_related_entry_database
_cod_related_entry_code
1 ChemSpider 21124620
